data_7232190
loop_
_publ_author_name
'Xu, Hui'
'Zhou, Bo-Yu'
'Yu, Kai'
'Su, Zhan-Hua'
'Zhou, Bai-Bin'
'Su, Zhong-Min'

_publ_section_title
;
 Copper cyanide polymers with controllable dimensions modulated by rigid
 and flexible bis-(imidazole) ligands: synthesis, crystal structure and
 fluorescence properties
;
_journal_issue 8
_journal_name_full CrystEngComm
_journal_page_first 1242
_journal_paper_doi 10.1039/C8CE01769G
_journal_volume 21
_journal_year 2019
_chemical_formula_moiety '2(C19 H14 Cu N5), C18 H14 N4'
_chemical_formula_sum 'C56 H42 Cu2 N14'
_chemical_formula_weight 1038.14
_space_group_IT_number 14
_space_group_name_Hall '-P 2ybc'
_space_group_name_H-M_alt 'P 1 21/c 1'
_symmetry_cell_setting monoclinic
_symmetry_space_group_name_Hall '-P 2ybc'
_symmetry_space_group_name_H-M 'P 1 21/c 1'
_atom_sites_solution_hydrogens geom
_atom_sites_solution_primary direct
_atom_sites_solution_secondary difmap
_audit_creation_method SHELXL-97
_audit_update_record
;
2016-01-25 deposited with the CCDC.
2019-01-10 downloaded from the CCDC.
;
_cell_angle_alpha 90.00
_cell_angle_beta 96.99(3)
_cell_angle_gamma 90.00
_cell_formula_units_Z 4
_cell_length_a 15.071(3)
_cell_length_b 17.319(4)
_cell_length_c 18.468(4)
_cell_measurement_reflns_used 5226
_cell_measurement_temperature 293(2)
_cell_measurement_theta_max 24.79
_cell_measurement_theta_min 2.19
_cell_volume 4784.6(18)
_computing_cell_refinement 'Bruker XSCANS'
_computing_data_collection 'Bruker XSCANS'
_computing_data_reduction 'Bruker SHELXTL'
_computing_molecular_graphics 'Bruker SHELXTL'
_computing_publication_material 'Bruker SHELXTL'
_computing_structure_refinement 'SHELXL-97 (Sheldrick, 1997)'
_computing_structure_solution 'SHELXS-97 (Sheldrick, 1990)'
_diffrn_ambient_temperature 293(2)
_diffrn_measured_fraction_theta_full 0.981
_diffrn_measured_fraction_theta_max 0.981
_diffrn_measurement_device_type 'Bruker P4'
_diffrn_measurement_method '\w scans'
_diffrn_radiation_monochromator graphite
_diffrn_radiation_source 'fine-focus sealed tube'
_diffrn_radiation_type MoK\a
_diffrn_radiation_wavelength 0.71073
_diffrn_reflns_av_R_equivalents 0.0398
_diffrn_reflns_av_sigmaI/netI 0.0538
_diffrn_reflns_limit_h_max 19
_diffrn_reflns_limit_h_min -18
_diffrn_reflns_limit_k_max 22
_diffrn_reflns_limit_k_min -9
_diffrn_reflns_limit_l_max 23
_diffrn_reflns_limit_l_min -23
_diffrn_reflns_number 27259
_diffrn_reflns_theta_full 27.24
_diffrn_reflns_theta_max 27.24
_diffrn_reflns_theta_min 1.36
_exptl_absorpt_coefficient_mu 0.945
_exptl_absorpt_correction_T_max 0.844
_exptl_absorpt_correction_T_min 0.760
_exptl_absorpt_correction_type none
_exptl_crystal_colour colorless
_exptl_crystal_density_diffrn 1.441
_exptl_crystal_density_method 'not measured'
_exptl_crystal_description block
_exptl_crystal_F_000 2580
_exptl_crystal_size_max 0.29
_exptl_crystal_size_mid 0.26
_exptl_crystal_size_min 0.18
_refine_diff_density_max 0.488
_refine_diff_density_min -0.346
_refine_diff_density_rms 0.058
_refine_ls_extinction_method none
_refine_ls_goodness_of_fit_ref 1.015
_refine_ls_hydrogen_treatment mixed
_refine_ls_matrix_type full
_refine_ls_number_parameters 649
_refine_ls_number_reflns 10505
_refine_ls_number_restraints 0
_refine_ls_restrained_S_all 1.015
_refine_ls_R_factor_all 0.0872
_refine_ls_R_factor_gt 0.0458
_refine_ls_shift/su_max 0.001
_refine_ls_shift/su_mean 0.000
_refine_ls_structure_factor_coef Fsqd
_refine_ls_weighting_details 'calc w=1/[\s^2^(Fo^2^)+(0.0558P)^2^+0.9330P] where P=(Fo^2^+2Fc^2^)/3'
_refine_ls_weighting_scheme calc
_refine_ls_wR_factor_gt 0.1051
_refine_ls_wR_factor_ref 0.1265
_reflns_number_gt 6567
_reflns_number_total 10716
_reflns_threshold_expression >2sigma(I)
_cod_data_source_file c8ce01769g2.cif
_cod_data_source_block 02
_cod_depositor_comments
;
The following automatic conversions were performed:

'_symmetry_cell_setting' value 'Monoclinic' changed to 'monoclinic'
according to
/home/data/users/saulius/crontab/automatic-downloads/rss-feeds/RSC/lib/dictionaries/cif_core.dic
dictionary named 'cif_core.dic' version 2.4.2 from 2011-04-26.

Automatic conversion script
Id: cif_fix_values 4973 2017-02-22 13:04:09Z antanas 

 Adding full bibliography for 7232190--7232194.cif.
;
_cod_original_sg_symbol_H-M 'P 2(1)/c'
_cod_database_code 7232190

loop_
_symmetry_equiv_pos_as_xyz
'x, y, z'
'-x, y+1/2, -z+1/2'
'-x, -y, -z'
'x, -y-1/2, z-1/2'

loop_
_atom_site_label
_atom_site_type_symbol
_atom_site_fract_x
_atom_site_fract_y
_atom_site_fract_z
_atom_site_U_iso_or_equiv
_atom_site_adp_type
_atom_site_occupancy
_atom_site_symmetry_multiplicity
_atom_site_calc_flag
_atom_site_refinement_flags
C56 C 0.0236(2) -0.0311(2) 0.2481(2) 0.0687(10) Uani 1 1 d .
H56 H -0.0207 0.0062 0.2486 0.082 Uiso 1 1 calc R
C55 C 0.0890(2) -0.1392(2) 0.24468(19) 0.0639(9) Uani 1 1 d .
H55 H 0.0988 -0.1921 0.2425 0.077 Uiso 1 1 calc R
N14 N 0.0075(2) -0.10543(18) 0.24430(19) 0.0798(9) Uani 1 1 d .
C54 C 0.1535(2) -0.08487(19) 0.24858(18) 0.0607(9) Uani 1 1 d .
H54 H 0.2146 -0.0934 0.2493 0.073 Uiso 1 1 calc R
C44 C 0.36509(19) 0.29894(17) 0.26865(15) 0.0450(7) Uani 1 1 d .
H44 H 0.4018 0.2556 0.2726 0.054 Uiso 1 1 calc R
Cu1 Cu 0.38435(3) -0.09668(2) 0.42057(2) 0.04845(12) Uani 1 1 d .
N6 N 0.36781(16) 0.11744(12) 0.51695(12) 0.0428(6) Uani 1 1 d .
N7 N 0.37565(17) -0.00429(13) 0.48158(13) 0.0488(6) Uani 1 1 d .
N9 N 0.39122(16) -0.30919(12) 0.52846(12) 0.0431(6) Uani 1 1 d .
C28 C 0.36914(19) 0.20048(14) 0.51698(14) 0.0403(6) Uani 1 1 d .
C25 C 0.36858(19) 0.36097(15) 0.51930(14) 0.0385(6) Uani 1 1 d .
N13 N 0.11191(16) -0.01429(14) 0.25124(12) 0.0454(6) Uani 1 1 d .
N8 N 0.39354(17) -0.18672(12) 0.49392(13) 0.0504(6) Uani 1 1 d .
C29 C 0.3325(2) 0.24117(15) 0.45558(15) 0.0451(7) Uani 1 1 d .
H29 H 0.3075 0.2150 0.4140 0.054 Uiso 1 1 calc R
C39 C 0.3507(2) 0.58305(19) 0.26256(18) 0.0576(8) Uani 1 1 d .
H39 H 0.2919 0.5922 0.2708 0.069 Uiso 1 1 calc R
C24 C 0.36981(18) 0.44757(15) 0.52049(14) 0.0389(6) Uani 1 1 d .
C33 C 0.3841(2) 0.06953(16) 0.46245(16) 0.0471(7) Uani 1 1 d .
H33 H 0.3992 0.0857 0.4175 0.057 Uiso 1 1 calc R
C30 C 0.3336(2) 0.32109(15) 0.45708(14) 0.0440(7) Uani 1 1 d .
H30 H 0.3105 0.3485 0.4157 0.053 Uiso 1 1 calc R
C47 C 0.27222(18) 0.28863(16) 0.26388(13) 0.0396(6) Uani 1 1 d .
C52 C 0.2443(2) 0.06944(18) 0.25995(15) 0.0488(7) Uani 1 1 d .
H52 H 0.2806 0.0260 0.2608 0.059 Uiso 1 1 calc R
C35 C 0.4212(2) -0.26659(16) 0.58966(16) 0.0507(8) Uani 1 1 d .
H35 H 0.4372 -0.2853 0.6366 0.061 Uiso 1 1 calc R
C42 C 0.35066(19) 0.43723(17) 0.26227(14) 0.0418(7) Uani 1 1 d .
C26 C 0.4040(2) 0.31905(15) 0.58028(15) 0.0444(7) Uani 1 1 d .
H26 H 0.4268 0.3452 0.6225 0.053 Uiso 1 1 calc R
C27 C 0.4059(2) 0.23912(16) 0.57932(15) 0.0466(7) Uani 1 1 d .
H27 H 0.4315 0.2117 0.6199 0.056 Uiso 1 1 calc R
C45 C 0.25846(19) 0.42864(18) 0.25905(15) 0.0482(7) Uani 1 1 d .
H45 H 0.2219 0.4721 0.2559 0.058 Uiso 1 1 calc R
C48 C 0.23086(18) 0.21022(16) 0.26239(13) 0.0387(6) Uani 1 1 d .
N12 N 0.39103(16) 0.51189(14) 0.25762(12) 0.0447(6) Uani 1 1 d .
C49 C 0.13876(19) 0.19950(18) 0.25890(15) 0.0468(7) Uani 1 1 d .
H49 H 0.1020 0.2426 0.2589 0.056 Uiso 1 1 calc R
C53 C 0.15249(18) 0.06096(17) 0.25566(14) 0.0408(7) Uani 1 1 d .
C36 C 0.3751(2) -0.25882(16) 0.47276(16) 0.0490(7) Uani 1 1 d .
H36 H 0.3537 -0.2729 0.4252 0.059 Uiso 1 1 calc R
C50 C 0.0998(2) 0.12651(19) 0.25537(16) 0.0507(8) Uani 1 1 d .
H50 H 0.0381 0.1217 0.2528 0.061 Uiso 1 1 calc R
C31 C 0.3477(2) 0.07206(17) 0.57397(15) 0.0516(8) Uani 1 1 d .
H31 H 0.3337 0.0889 0.6190 0.062 Uiso 1 1 calc R
C51 C 0.2824(2) 0.14268(17) 0.26298(16) 0.0493(7) Uani 1 1 d .
H51 H 0.3442 0.1470 0.2655 0.059 Uiso 1 1 calc R
C32 C 0.3526(2) -0.00208(17) 0.55121(17) 0.0533(8) Uani 1 1 d .
H32 H 0.3418 -0.0452 0.5788 0.064 Uiso 1 1 calc R
C38 C 0.3823(2) -0.12595(17) 0.32217(18) 0.0479(7) Uani 1 1 d .
C34 C 0.4225(2) -0.19215(16) 0.56766(17) 0.0537(8) Uani 1 1 d .
H34 H 0.4403 -0.1506 0.5978 0.064 Uiso 1 1 calc R
C46 C 0.22074(19) 0.35594(17) 0.26046(16) 0.0475(7) Uani 1 1 d .
H46 H 0.1590 0.3517 0.2591 0.057 Uiso 1 1 calc R
N11 N 0.49189(19) 0.60237(16) 0.24103(17) 0.0687(8) Uani 1 1 d .
C43 C 0.4041(2) 0.37126(18) 0.26776(15) 0.0475(7) Uani 1 1 d .
H43 H 0.4659 0.3758 0.2708 0.057 Uiso 1 1 calc R
C40 C 0.4130(2) 0.6364(2) 0.25304(18) 0.0613(9) Uani 1 1 d .
H40 H 0.4037 0.6894 0.2544 0.074 Uiso 1 1 calc R
C41 C 0.4759(2) 0.5278(2) 0.24417(19) 0.0615(9) Uani 1 1 d .
H41 H 0.5181 0.4900 0.2379 0.074 Uiso 1 1 calc R
N10 N 0.3814(2) -0.14565(18) 0.26353(17) 0.0719(9) Uani 1 1 d .
Cu2 Cu 0.14145(3) 0.63749(2) 0.41127(2) 0.05282(13) Uani 1 1 d .
N5 N 0.14282(17) -0.15095(13) 0.51558(13) 0.0481(6) Uani 1 1 d .
C11 C 0.1156(2) 0.09233(16) 0.50845(15) 0.0437(7) Uani 1 1 d .
N3 N 0.13014(17) 0.54435(14) 0.47458(13) 0.0521(6) Uani 1 1 d .
C16 C 0.0986(2) 0.05082(17) 0.56984(15) 0.0503(8) Uani 1 1 d .
H16 H 0.0820 0.0772 0.6099 0.060 Uiso 1 1 calc R
C15 C 0.1060(2) -0.02973(17) 0.57272(15) 0.0494(8) Uani 1 1 d .
H15 H 0.0942 -0.0568 0.6140 0.059 Uiso 1 1 calc R
C5 C 0.11327(19) 0.33948(16) 0.50545(15) 0.0433(7) Uani 1 1 d .
C2 C 0.1349(2) 0.47102(17) 0.45427(16) 0.0505(8) Uani 1 1 d .
H2 H 0.1506 0.4552 0.4094 0.061 Uiso 1 1 calc R
C8 C 0.1116(2) 0.17845(15) 0.50682(15) 0.0437(7) Uani 1 1 d .
C14 C 0.1314(2) -0.06853(16) 0.51224(16) 0.0451(7) Uani 1 1 d .
C6 C 0.0783(2) 0.29951(16) 0.44318(15) 0.0478(7) Uani 1 1 d .
H6 H 0.0554 0.3260 0.4012 0.057 Uiso 1 1 calc R
N4 N 0.11433(16) 0.42238(13) 0.50650(12) 0.0450(6) Uani 1 1 d .
C7 C 0.0780(2) 0.21921(16) 0.44470(15) 0.0486(7) Uani 1 1 d .
H7 H 0.0549 0.1922 0.4031 0.058 Uiso 1 1 calc R
C9 C 0.1456(2) 0.22061(17) 0.56886(16) 0.0519(8) Uani 1 1 d .
H9 H 0.1674 0.1945 0.6113 0.062 Uiso 1 1 calc R
C13 C 0.1479(2) -0.02847(17) 0.45043(15) 0.0496(7) Uani 1 1 d .
H13 H 0.1650 -0.0549 0.4105 0.060 Uiso 1 1 calc R
C4 C 0.0946(2) 0.46726(17) 0.56429(16) 0.0506(8) Uani 1 1 d .
H4 H 0.0779 0.4500 0.6084 0.061 Uiso 1 1 calc R
C12 C 0.1390(2) 0.05135(17) 0.44829(16) 0.0501(8) Uani 1 1 d .
H12 H 0.1488 0.0780 0.4062 0.060 Uiso 1 1 calc R
C1 C 0.1359(2) 0.63531(17) 0.30912(19) 0.0506(8) Uani 1 1 d .
C10 C 0.1472(2) 0.30045(16) 0.56777(15) 0.0498(8) Uani 1 1 d .
H10 H 0.1711 0.3277 0.6090 0.060 Uiso 1 1 calc R
C3 C 0.1044(2) 0.54134(18) 0.54363(16) 0.0536(8) Uani 1 1 d .
H3 H 0.0950 0.5842 0.5720 0.064 Uiso 1 1 calc R
N1 N 0.1288(2) 0.6302(2) 0.24775(18) 0.0799(9) Uani 1 1 d .
N2 N 0.15015(18) 0.72770(14) 0.47958(14) 0.0552(7) Uani 1 1 d .
C37 C 0.38161(19) -0.39174(14) 0.52490(15) 0.0411(7) Uani 1 1 d .
C23 C 0.3586(2) 0.48786(16) 0.58359(15) 0.0461(7) Uani 1 1 d .
H23 H 0.3474 0.4607 0.6249 0.055 Uiso 1 1 calc R
C21 C 0.3853(2) 0.48979(15) 0.45894(15) 0.0452(7) Uani 1 1 d .
H21 H 0.3917 0.4640 0.4157 0.054 Uiso 1 1 calc R
C22 C 0.3639(2) 0.56832(16) 0.58643(15) 0.0473(7) Uani 1 1 d .
H22 H 0.3557 0.5946 0.6290 0.057 Uiso 1 1 calc R
C20 C 0.3912(2) 0.56962(16) 0.46127(15) 0.0469(7) Uani 1 1 d .
H20 H 0.4017 0.5970 0.4199 0.056 Uiso 1 1 calc R
C18 C 0.1737(2) -0.19369(17) 0.57637(17) 0.0544(8) Uani 1 1 d .
H18 H 0.1887 -0.1755 0.6237 0.065 Uiso 1 1 calc R
C19 C 0.1778(2) -0.26750(18) 0.55310(17) 0.0566(8) Uani 1 1 d .
H19 H 0.1967 -0.3092 0.5828 0.068 Uiso 1 1 calc R
C17 C 0.1293(2) -0.20080(17) 0.45878(17) 0.0543(8) Uani 1 1 d .
H17 H 0.1081 -0.1866 0.4113 0.065 Uiso 1 1 calc R

loop_
_atom_site_aniso_label
_atom_site_aniso_U_11
_atom_site_aniso_U_22
_atom_site_aniso_U_33
_atom_site_aniso_U_23
_atom_site_aniso_U_13
_atom_site_aniso_U_12
C56 0.047(2) 0.058(2) 0.102(3) 0.005(2) 0.0141(19) -0.0023(17)
C55 0.070(3) 0.052(2) 0.070(2) 0.0012(17) 0.0087(19) -0.0084(18)
N14 0.060(2) 0.061(2) 0.121(3) 0.0000(19) 0.0181(18) -0.0132(16)
C54 0.053(2) 0.058(2) 0.070(2) 0.0021(17) 0.0032(17) 0.0073(17)
C44 0.0430(17) 0.0473(18) 0.0450(17) 0.0036(13) 0.0067(13) 0.0052(14)
Cu1 0.0652(3) 0.02974(19) 0.0519(2) -0.00178(16) 0.01327(18) -0.00117(17)
N6 0.0664(16) 0.0241(12) 0.0383(13) 0.0020(9) 0.0083(11) -0.0008(11)
N7 0.0685(17) 0.0269(13) 0.0521(16) 0.0004(11) 0.0113(13) -0.0003(11)
N9 0.0607(16) 0.0246(12) 0.0431(14) 0.0007(10) 0.0029(11) 0.0032(11)
C28 0.0575(18) 0.0233(13) 0.0403(16) 0.0000(11) 0.0065(13) 0.0019(12)
C25 0.0505(17) 0.0275(14) 0.0378(15) -0.0011(11) 0.0074(12) -0.0028(12)
N13 0.0457(15) 0.0484(15) 0.0425(14) 0.0013(11) 0.0065(11) -0.0039(12)
N8 0.0755(18) 0.0251(12) 0.0520(16) 0.0008(10) 0.0130(13) -0.0010(12)
C29 0.069(2) 0.0322(15) 0.0334(15) -0.0034(12) 0.0026(14) -0.0024(14)
C39 0.060(2) 0.053(2) 0.061(2) 0.0038(16) 0.0140(17) 0.0058(17)
C24 0.0515(17) 0.0272(14) 0.0379(15) 0.0004(11) 0.0052(12) 0.0008(12)
C33 0.068(2) 0.0287(15) 0.0458(17) -0.0006(13) 0.0106(15) -0.0014(14)
C30 0.068(2) 0.0297(15) 0.0338(15) 0.0035(12) 0.0042(13) 0.0052(13)
C47 0.0398(16) 0.0505(17) 0.0280(14) -0.0040(12) 0.0024(11) 0.0021(13)
C52 0.0476(19) 0.0454(17) 0.0533(18) -0.0043(14) 0.0061(14) 0.0037(14)
C35 0.070(2) 0.0314(16) 0.0465(18) 0.0004(13) -0.0094(15) 0.0009(14)
C42 0.0448(18) 0.0484(17) 0.0320(15) -0.0019(13) 0.0037(12) -0.0002(14)
C26 0.065(2) 0.0298(15) 0.0367(15) -0.0038(12) -0.0020(13) -0.0044(13)
C27 0.066(2) 0.0319(15) 0.0401(16) 0.0044(12) 0.0001(14) 0.0001(14)
C45 0.0443(18) 0.0487(18) 0.0508(18) -0.0081(14) 0.0028(14) 0.0076(14)
C48 0.0386(16) 0.0474(17) 0.0300(14) -0.0046(12) 0.0032(11) 0.0002(13)
N12 0.0456(15) 0.0475(15) 0.0407(14) 0.0016(11) 0.0038(11) -0.0007(12)
C49 0.0394(17) 0.0497(18) 0.0521(18) -0.0028(14) 0.0082(13) 0.0023(14)
C53 0.0417(17) 0.0506(18) 0.0303(14) -0.0023(12) 0.0044(12) -0.0042(14)
C36 0.077(2) 0.0291(15) 0.0418(17) 0.0010(12) 0.0096(15) 0.0012(14)
C50 0.0360(17) 0.063(2) 0.0543(19) -0.0006(15) 0.0106(14) -0.0027(15)
C31 0.083(2) 0.0351(16) 0.0378(16) 0.0046(13) 0.0112(15) 0.0021(15)
C51 0.0377(17) 0.056(2) 0.0538(19) -0.0070(15) 0.0032(14) -0.0004(14)
C32 0.079(2) 0.0322(16) 0.0501(19) 0.0115(13) 0.0112(16) 0.0025(15)
C38 0.0525(19) 0.0413(17) 0.052(2) 0.0125(15) 0.0127(15) 0.0057(14)
C34 0.073(2) 0.0309(16) 0.054(2) -0.0048(13) -0.0025(16) -0.0046(15)
C46 0.0358(16) 0.0539(19) 0.0527(18) -0.0103(14) 0.0045(13) 0.0002(14)
N11 0.0572(19) 0.0539(18) 0.093(2) 0.0071(16) 0.0018(16) -0.0093(15)
C43 0.0375(17) 0.057(2) 0.0471(18) 0.0068(14) 0.0028(13) 0.0011(14)
C40 0.072(2) 0.050(2) 0.060(2) 0.0040(16) 0.0018(18) -0.0004(18)
C41 0.0419(19) 0.052(2) 0.089(3) 0.0000(18) 0.0014(17) -0.0038(15)
N10 0.074(2) 0.085(2) 0.0588(19) -0.0009(17) 0.0157(16) -0.0032(17)
Cu2 0.0659(3) 0.0398(2) 0.0536(2) -0.00162(17) 0.01053(19) 0.00018(18)
N5 0.0652(17) 0.0341(13) 0.0443(14) -0.0028(11) 0.0040(12) -0.0004(11)
C11 0.0558(19) 0.0343(15) 0.0404(16) -0.0002(12) 0.0037(13) 0.0009(13)
N3 0.0708(18) 0.0349(14) 0.0519(16) -0.0005(11) 0.0127(13) 0.0039(12)
C16 0.070(2) 0.0400(17) 0.0425(17) -0.0043(13) 0.0154(15) -0.0012(15)
C15 0.070(2) 0.0377(17) 0.0426(17) 0.0043(13) 0.0142(15) -0.0021(15)
C5 0.0552(18) 0.0330(15) 0.0422(17) 0.0004(12) 0.0079(14) 0.0035(13)
C2 0.070(2) 0.0365(17) 0.0470(18) -0.0013(14) 0.0141(15) 0.0035(15)
C8 0.0578(19) 0.0326(15) 0.0407(16) -0.0003(12) 0.0062(14) 0.0000(13)
C14 0.0543(18) 0.0298(15) 0.0503(18) -0.0013(13) 0.0034(14) 0.0002(13)
C6 0.068(2) 0.0362(16) 0.0373(16) 0.0041(12) 0.0008(14) 0.0088(14)
N4 0.0647(17) 0.0306(13) 0.0403(14) 0.0003(10) 0.0086(12) 0.0039(11)
C7 0.065(2) 0.0392(17) 0.0402(17) -0.0070(13) 0.0012(14) 0.0021(14)
C9 0.081(2) 0.0355(16) 0.0370(16) 0.0054(13) -0.0003(15) 0.0035(15)
C13 0.069(2) 0.0428(18) 0.0375(16) -0.0041(13) 0.0086(14) -0.0004(15)
C4 0.072(2) 0.0409(18) 0.0396(17) -0.0035(13) 0.0097(15) 0.0011(15)
C12 0.072(2) 0.0388(17) 0.0407(17) 0.0038(13) 0.0107(15) 0.0021(15)
C1 0.0500(19) 0.0447(18) 0.058(2) -0.0039(15) 0.0095(16) 0.0016(14)
C10 0.075(2) 0.0373(16) 0.0342(16) -0.0025(12) -0.0033(14) -0.0001(15)
C3 0.072(2) 0.0410(18) 0.0483(19) -0.0084(14) 0.0103(16) 0.0012(15)
N1 0.066(2) 0.111(3) 0.064(2) -0.0099(19) 0.0144(16) -0.0029(18)
N2 0.0766(19) 0.0354(14) 0.0527(16) -0.0020(11) 0.0048(14) -0.0001(13)
C37 0.0551(18) 0.0227(14) 0.0448(17) 0.0025(12) 0.0036(13) 0.0032(12)
C23 0.072(2) 0.0290(15) 0.0391(16) 0.0044(12) 0.0137(14) 0.0011(14)
C21 0.072(2) 0.0292(15) 0.0344(15) -0.0021(12) 0.0080(14) -0.0008(14)
C22 0.076(2) 0.0290(15) 0.0380(16) -0.0022(12) 0.0115(15) 0.0039(14)
C20 0.074(2) 0.0301(15) 0.0382(16) 0.0069(12) 0.0124(14) -0.0012(14)
C18 0.072(2) 0.0430(18) 0.0455(18) 0.0011(14) -0.0017(15) -0.0037(16)
C19 0.074(2) 0.0359(17) 0.058(2) 0.0005(14) -0.0010(17) 0.0022(15)
C17 0.081(2) 0.0333(17) 0.0479(18) -0.0035(14) 0.0039(16) -0.0019(16)

loop_
_atom_type_symbol
_atom_type_description
_atom_type_scat_dispersion_real
_atom_type_scat_dispersion_imag
_atom_type_scat_source
C C 0.0033 0.0016 'International Tables Vol C Tables 4.2.6.8 and 6.1.1.4'
H H 0.0000 0.0000 'International Tables Vol C Tables 4.2.6.8 and 6.1.1.4'
N N 0.0061 0.0033 'International Tables Vol C Tables 4.2.6.8 and 6.1.1.4'
Cu Cu 0.3201 1.2651 'International Tables Vol C Tables 4.2.6.8 and 6.1.1.4'

loop_
_geom_angle_atom_site_label_1
_geom_angle_atom_site_label_2
_geom_angle_atom_site_label_3
_geom_angle
_geom_angle_site_symmetry_1
_geom_angle_site_symmetry_3
N14 C56 N13 112.8(3) . .
N14 C56 H56 123.6 . .
N13 C56 H56 123.6 . .
C54 C55 N14 110.2(3) . .
C54 C55 H55 124.9 . .
N14 C55 H55 124.9 . .
C56 N14 C55 105.1(3) . .
C55 C54 N13 107.0(3) . .
C55 C54 H54 126.5 . .
N13 C54 H54 126.5 . .
C43 C44 C47 122.4(3) . .
C43 C44 H44 118.8 . .
C47 C44 H44 118.8 . .
C38 Cu1 N7 140.88(11) . .
C38 Cu1 N8 115.02(11) . .
N7 Cu1 N8 104.04(10) . .
C33 N6 C31 107.2(2) . .
C33 N6 C28 127.7(2) . .
C31 N6 C28 125.1(2) . .
C33 N7 C32 105.3(2) . .
C33 N7 Cu1 127.6(2) . .
C32 N7 Cu1 126.89(19) . .
C36 N9 C35 106.8(2) . .
C36 N9 C37 126.9(2) . .
C35 N9 C37 126.2(2) . .
C27 C28 C29 120.7(2) . .
C27 C28 N6 119.1(2) . .
C29 C28 N6 120.1(2) . .
C30 C25 C26 118.7(2) . .
C30 C25 C24 120.8(2) . .
C26 C25 C24 120.5(2) . .
C56 N13 C54 104.9(3) . .
C56 N13 C53 127.2(3) . .
C54 N13 C53 127.9(3) . .
C36 N8 C34 104.8(2) . .
C36 N8 Cu1 121.6(2) . .
C34 N8 Cu1 133.46(19) . .
C30 C29 C28 119.2(3) . .
C30 C29 H29 120.4 . .
C28 C29 H29 120.4 . .
C40 C39 N12 106.5(3) . .
C40 C39 H39 126.8 . .
N12 C39 H39 126.8 . .
C23 C24 C21 118.1(3) . .
C23 C24 C25 120.9(2) . .
C21 C24 C25 121.0(2) . .
N7 C33 N6 111.1(3) . .
N7 C33 H33 124.5 . .
N6 C33 H33 124.5 . .
C29 C30 C25 121.1(3) . .
C29 C30 H30 119.5 . .
C25 C30 H30 119.5 . .
C46 C47 C44 116.1(3) . .
C46 C47 C48 122.0(3) . .
C44 C47 C48 121.9(3) . .
C53 C52 C51 120.3(3) . .
C53 C52 H52 119.8 . .
C51 C52 H52 119.8 . .
C34 C35 N9 106.2(3) . .
C34 C35 H35 126.9 . .
N9 C35 H35 126.9 . .
C45 C42 C43 118.7(3) . .
C45 C42 N12 121.5(3) . .
C43 C42 N12 119.8(3) . .
C27 C26 C25 121.2(3) . .
C27 C26 H26 119.4 . .
C25 C26 H26 119.4 . .
C26 C27 C28 119.1(3) . .
C26 C27 H27 120.5 . .
C28 C27 H27 120.5 . .
C46 C45 C42 120.5(3) . .
C46 C45 H45 119.8 . .
C42 C45 H45 119.8 . .
C49 C48 C51 115.9(3) . .
C49 C48 C47 122.2(3) . .
C51 C48 C47 121.9(2) . .
C41 N12 C39 105.2(3) . .
C41 N12 C42 127.4(3) . .
C39 N12 C42 127.3(3) . .
C50 C49 C48 122.3(3) . .
C50 C49 H49 118.8 . .
C48 C49 H49 118.8 . .
C52 C53 C50 118.8(3) . .
C52 C53 N13 121.0(3) . .
C50 C53 N13 120.2(3) . .
N8 C36 N9 111.9(3) . .
N8 C36 H36 124.1 . .
N9 C36 H36 124.1 . .
C53 C50 C49 120.4(3) . .
C53 C50 H50 119.8 . .
C49 C50 H50 119.8 . .
C32 C31 N6 106.2(3) . .
C32 C31 H31 126.9 . .
N6 C31 H31 126.9 . .
C52 C51 C48 122.2(3) . .
C52 C51 H51 118.9 . .
C48 C51 H51 118.9 . .
C31 C32 N7 110.2(3) . .
C31 C32 H32 124.9 . .
N7 C32 H32 124.9 . .
N10 C38 Cu1 178.1(3) . .
C35 C34 N8 110.3(3) . .
C35 C34 H34 124.9 . .
N8 C34 H34 124.9 . .
C45 C46 C47 122.2(3) . .
C45 C46 H46 118.9 . .
C47 C46 H46 118.9 . .
C41 N11 C40 104.3(3) . .
C44 C43 C42 120.0(3) . .
C44 C43 H43 120.0 . .
C42 C43 H43 120.0 . .
C39 C40 N11 111.1(3) . .
C39 C40 H40 124.4 . .
N11 C40 H40 124.4 . .
N11 C41 N12 112.8(3) . .
N11 C41 H41 123.6 . .
N12 C41 H41 123.6 . .
C1 Cu2 N2 129.78(12) . .
C1 Cu2 N3 124.82(12) . .
N2 Cu2 N3 105.26(10) . .
C17 N5 C18 107.0(2) . .
C17 N5 C14 126.4(3) . .
C18 N5 C14 126.5(2) . .
C16 C11 C12 118.3(3) . .
C16 C11 C8 121.4(3) . .
C12 C11 C8 120.3(3) . .
C2 N3 C3 104.8(2) . .
C2 N3 Cu2 126.2(2) . .
C3 N3 Cu2 128.4(2) . .
C11 C16 C15 121.6(3) . .
C11 C16 H16 119.2 . .
C15 C16 H16 119.2 . .
C14 C15 C16 118.5(3) . .
C14 C15 H15 120.7 . .
C16 C15 H15 120.7 . .
C10 C5 C6 120.8(3) . .
C10 C5 N4 118.5(3) . .
C6 C5 N4 120.8(2) . .
N3 C2 N4 111.8(3) . .
N3 C2 H2 124.1 . .
N4 C2 H2 124.1 . .
C7 C8 C9 118.1(3) . .
C7 C8 C11 122.3(3) . .
C9 C8 C11 119.6(3) . .
C13 C14 C15 120.9(3) . .
C13 C14 N5 120.0(3) . .
C15 C14 N5 119.1(3) . .
C5 C6 C7 118.9(3) . .
C5 C6 H6 120.6 . .
C7 C6 H6 120.6 . .
C2 N4 C4 107.0(2) . .
C2 N4 C5 128.3(2) . .
C4 N4 C5 124.7(2) . .
C8 C7 C6 121.5(3) . .
C8 C7 H7 119.2 . .
C6 C7 H7 119.2 . .
C10 C9 C8 120.9(3) . .
C10 C9 H9 119.5 . .
C8 C9 H9 119.5 . .
C14 C13 C12 119.7(3) . .
C14 C13 H13 120.1 . .
C12 C13 H13 120.1 . .
C3 C4 N4 105.9(3) . .
C3 C4 H4 127.0 . .
N4 C4 H4 127.0 . .
C13 C12 C11 121.0(3) . .
C13 C12 H12 119.5 . .
C11 C12 H12 119.5 . .
N1 C1 Cu2 175.6(3) . .
C5 C10 C9 119.8(3) . .
C5 C10 H10 120.1 . .
C9 C10 H10 120.1 . .
C4 C3 N3 110.5(3) . .
C4 C3 H3 124.8 . .
N3 C3 H3 124.8 . .
C17 N2 C19 105.3(2) 1_565 1_565
C17 N2 Cu2 123.5(2) 1_565 .
C19 N2 Cu2 131.2(2) 1_565 .
C20 C37 C22 120.6(3) 1_545 1_545
C20 C37 N9 120.2(2) 1_545 .
C22 C37 N9 119.2(2) 1_545 .
C24 C23 C22 121.5(3) . .
C24 C23 H23 119.3 . .
C22 C23 H23 119.3 . .
C20 C21 C24 120.9(3) . .
C20 C21 H21 119.5 . .
C24 C21 H21 119.5 . .
C37 C22 C23 118.9(3) 1_565 .
C37 C22 H22 120.5 1_565 .
C23 C22 H22 120.5 . .
C37 C20 C21 119.9(3) 1_565 .
C37 C20 H20 120.0 1_565 .
C21 C20 H20 120.0 . .
C19 C18 N5 105.8(3) . .
C19 C18 H18 127.1 . .
N5 C18 H18 127.1 . .
C18 C19 N2 110.6(3) . 1_545
C18 C19 H19 124.7 . .
N2 C19 H19 124.7 1_545 .
N2 C17 N5 111.3(3) 1_545 .
N2 C17 H17 124.3 1_545 .
N5 C17 H17 124.3 . .

loop_
_geom_bond_atom_site_label_1
_geom_bond_atom_site_label_2
_geom_bond_distance
_geom_bond_site_symmetry_2
C56 N14 1.311(4) .
C56 N13 1.356(4) .
C56 H56 0.9300 .
C55 C54 1.348(4) .
C55 N14 1.360(4) .
C55 H55 0.9300 .
C54 N13 1.378(4) .
C54 H54 0.9300 .
C44 C43 1.384(4) .
C44 C47 1.403(4) .
C44 H44 0.9300 .
Cu1 C38 1.883(3) .
Cu1 N7 1.971(2) .
Cu1 N8 2.059(2) .
N6 C33 1.350(3) .
N6 C31 1.377(3) .
N6 C28 1.438(3) .
N7 C33 1.337(3) .
N7 C32 1.373(4) .
N9 C36 1.348(3) .
N9 C35 1.379(3) .
N9 C37 1.438(3) .
C28 C27 1.388(4) .
C28 C29 1.391(4) .
C25 C30 1.389(4) .
C25 C26 1.391(4) .
C25 C24 1.500(3) .
N13 C53 1.438(4) .
N8 C36 1.328(3) .
N8 C34 1.382(4) .
C29 C30 1.385(4) .
C29 H29 0.9300 .
C39 C40 1.344(4) .
C39 N12 1.382(4) .
C39 H39 0.9300 .
C24 C23 1.386(4) .
C24 C21 1.395(4) .
C33 H33 0.9300 .
C30 H30 0.9300 .
C47 C46 1.398(4) .
C47 C48 1.493(4) .
C52 C53 1.383(4) .
C52 C51 1.391(4) .
C52 H52 0.9300 .
C35 C34 1.353(4) .
C35 H35 0.9300 .
C42 C45 1.392(4) .
C42 C43 1.394(4) .
C42 N12 1.436(4) .
C26 C27 1.385(4) .
C26 H26 0.9300 .
C27 H27 0.9300 .
C45 C46 1.383(4) .
C45 H45 0.9300 .
C48 C49 1.394(4) .
C48 C51 1.404(4) .
N12 C41 1.360(4) .
C49 C50 1.392(4) .
C49 H49 0.9300 .
C53 C50 1.385(4) .
C36 H36 0.9300 .
C50 H50 0.9300 .
C31 C32 1.356(4) .
C31 H31 0.9300 .
C51 H51 0.9300 .
C32 H32 0.9300 .
C38 N10 1.134(4) .
C34 H34 0.9300 .
C46 H46 0.9300 .
N11 C41 1.317(4) .
N11 C40 1.369(4) .
C43 H43 0.9300 .
C40 H40 0.9300 .
C41 H41 0.9300 .
Cu2 C1 1.879(3) .
Cu2 N2 2.002(2) .
Cu2 N3 2.012(2) .
N5 C17 1.355(4) .
N5 C18 1.378(4) .
N5 C14 1.438(3) .
C11 C16 1.392(4) .
C11 C12 1.400(4) .
C11 C8 1.493(4) .
N3 C2 1.329(3) .
N3 C3 1.378(4) .
C16 C15 1.400(4) .
C16 H16 0.9300 .
C15 C14 1.396(4) .
C15 H15 0.9300 .
C5 C10 1.378(4) .
C5 C6 1.390(4) .
C5 N4 1.436(3) .
C2 N4 1.345(4) .
C2 H2 0.9300 .
C8 C7 1.389(4) .
C8 C9 1.402(4) .
C14 C13 1.384(4) .
C6 C7 1.391(4) .
C6 H6 0.9300 .
N4 C4 1.382(3) .
C7 H7 0.9300 .
C9 C10 1.383(4) .
C9 H9 0.9300 .
C13 C12 1.389(4) .
C13 H13 0.9300 .
C4 C3 1.352(4) .
C4 H4 0.9300 .
C12 H12 0.9300 .
C1 N1 1.129(4) .
C10 H10 0.9300 .
C3 H3 0.9300 .
N2 C17 1.323(4) 1_565
N2 C19 1.373(4) 1_565
C37 C20 1.375(4) 1_545
C37 C22 1.384(4) 1_545
C23 C22 1.396(4) .
C23 H23 0.9300 .
C21 C20 1.386(4) .
C21 H21 0.9300 .
C22 C37 1.384(4) 1_565
C22 H22 0.9300 .
C20 C37 1.375(4) 1_565
C20 H20 0.9300 .
C18 C19 1.352(4) .
C18 H18 0.9300 .
C19 N2 1.373(4) 1_545
C19 H19 0.9300 .
C17 N2 1.323(4) 1_545
C17 H17 0.9300 .
